data_4065667
loop_
_publ_author_name
'Janssen, Thomas'
'Severin, Ren\'e'
'Diekmann, Mira'
'Friedemann, Marion'
'Haase, Detlev'
'Saak, Wolfgang'
'Doye, Sven'
'Beckhaus, R\"udiger'

_publ_section_title
;
 Bis(\h5:\h1-pentafulvene)titanium Complexes: Catalysts for Intramolecular
 Alkene Hydroamination and Reagents for Selective Reactions with
 N&#x2212;H Acidic Substrates&#x2020;
;
_journal_issue 7
_journal_name_full Organometallics
_journal_page_first 1806
_journal_paper_doi 10.1021/om100056q
_journal_volume 29
_journal_year 2010
_chemical_formula_sum 'C59 H65 N2 Ti'
_chemical_formula_weight 850.03
_chemical_name_systematic
; 
 ? 
;
_space_group_IT_number 14
_symmetry_cell_setting monoclinic
_symmetry_space_group_name_Hall '-P 2ybc'
_symmetry_space_group_name_H-M 'P 1 21/c 1'
_atom_sites_solution_hydrogens geom
_atom_sites_solution_primary direct
_atom_sites_solution_secondary difmap
_audit_creation_method SHELXL-97
_cell_angle_alpha 90.00
_cell_angle_beta 105.166(7)
_cell_angle_gamma 90.00
_cell_formula_units_Z 4
_cell_length_a 12.2434(8)
_cell_length_b 34.6448(14)
_cell_length_c 11.6890(6)
_cell_measurement_temperature 153(2)
_cell_volume 4785.4(5)
_computing_cell_refinement 'IPDS (Stoe, 1999)'
_computing_data_collection 'IPDS (Stoe, 1999)'
_computing_data_reduction 'XRED (Stoe, 1997)'
_computing_molecular_graphics 'Ortep-3 for Windows (Farrugia, 1997)'
_computing_publication_material 'SHELX-97 (Sheldrick, 1997)'
_computing_structure_refinement 'SHELXL-97 (Sheldrick, 1997)'
_computing_structure_solution 'SHELXS-97 (Sheldrick, 1990)'
_diffrn_ambient_temperature 153(2)
_diffrn_measured_fraction_theta_full 0.947
_diffrn_measured_fraction_theta_max 0.937
_diffrn_measurement_device_type 'Stoe IPDS'
_diffrn_radiation_monochromator graphite
_diffrn_radiation_source 'fine-focus sealed tube'
_diffrn_radiation_type MoK\a
_diffrn_radiation_wavelength 0.71073
_diffrn_reflns_av_R_equivalents 0.0629
_diffrn_reflns_av_sigmaI/netI 0.0754
_diffrn_reflns_limit_h_max 15
_diffrn_reflns_limit_h_min -15
_diffrn_reflns_limit_k_max 42
_diffrn_reflns_limit_k_min -42
_diffrn_reflns_limit_l_max 13
_diffrn_reflns_limit_l_min -13
_diffrn_reflns_number 40335
_diffrn_reflns_theta_full 25.00
_diffrn_reflns_theta_max 26.09
_diffrn_reflns_theta_min 2.09
_exptl_absorpt_coefficient_mu 0.219
_exptl_absorpt_correction_T_max 0.9721
_exptl_absorpt_correction_T_min 0.7948
_exptl_absorpt_correction_type none
_exptl_crystal_colour red
_exptl_crystal_density_diffrn 1.180
_exptl_crystal_density_method 'not measured'
_exptl_crystal_description 'long needle'
_exptl_crystal_F_000 1820
_exptl_crystal_size_max 1.10
_exptl_crystal_size_mid 0.34
_exptl_crystal_size_min 0.13
_refine_diff_density_max 0.809
_refine_diff_density_min -0.344
_refine_diff_density_rms 0.056
_refine_ls_extinction_method none
_refine_ls_goodness_of_fit_ref 0.851
_refine_ls_hydrogen_treatment constr
_refine_ls_matrix_type full
_refine_ls_number_parameters 551
_refine_ls_number_reflns 8895
_refine_ls_number_restraints 9
_refine_ls_restrained_S_all 0.851
_refine_ls_R_factor_all 0.0748
_refine_ls_R_factor_gt 0.0420
_refine_ls_shift/su_max 0.000
_refine_ls_shift/su_mean 0.000
_refine_ls_structure_factor_coef Fsqd
_refine_ls_weighting_details 'calc w=1/[\s^2^(Fo^2^)+(0.0658P)^2^+0.0000P] where P=(Fo^2^+2Fc^2^)/3'
_refine_ls_weighting_scheme calc
_refine_ls_wR_factor_gt 0.1038
_refine_ls_wR_factor_ref 0.1128
_reflns_number_gt 5282
_reflns_number_total 8895
_reflns_threshold_expression >2sigma(I)
_cod_data_source_file om100056q_si_002.cif
_cod_data_source_block 7a
_cod_original_cell_volume 4785.4(4)
_cod_original_sg_symbol_H-M P21/c
_cod_database_code 4065667

loop_
_symmetry_equiv_pos_as_xyz
'x, y, z'
'-x, y+1/2, -z+1/2'
'-x, -y, -z'
'x, -y-1/2, z-1/2'

loop_
_atom_site_label
_atom_site_type_symbol
_atom_site_fract_x
_atom_site_fract_y
_atom_site_fract_z
_atom_site_U_iso_or_equiv
_atom_site_adp_type
_atom_site_occupancy
_atom_site_symmetry_multiplicity
_atom_site_calc_flag
_atom_site_refinement_flags
_atom_site_disorder_assembly
_atom_site_disorder_group
Ti1 Ti 0.26525(3) 0.060064(10) 0.27114(4) 0.01912(11) Uani 1 1 d . . .
N1 N 0.17532(15) 0.09874(5) 0.32795(18) 0.0244(4) Uani 1 1 d . . .
N2 N 0.36484(15) 0.09243(5) 0.20482(17) 0.0229(4) Uani 1 1 d . . .
C1 C 0.10327(18) 0.11830(6) 0.3625(2) 0.0244(5) Uani 1 1 d . . .
C2 C -0.00302(18) 0.10083(7) 0.3861(2) 0.0282(5) Uani 1 1 d . . .
C3 C -0.09948(19) 0.12337(8) 0.3825(2) 0.0361(6) Uani 1 1 d . . .
H3 H -0.0977 0.1503 0.3684 0.043 Uiso 1 1 calc R . .
C4 C -0.1972(2) 0.10668(9) 0.3995(3) 0.0445(7) Uani 1 1 d . . .
H4 H -0.2615 0.1223 0.3971 0.053 Uiso 1 1 calc R . .
C5 C -0.2016(2) 0.06771(9) 0.4197(3) 0.0495(8) Uani 1 1 d . . .
H5 H -0.2688 0.0564 0.4306 0.059 Uiso 1 1 calc R . .
C6 C -0.1070(2) 0.04484(9) 0.4241(3) 0.0480(8) Uani 1 1 d . . .
H6 H -0.1092 0.0179 0.4387 0.058 Uiso 1 1 calc R . .
C7 C -0.0089(2) 0.06163(8) 0.4068(3) 0.0375(6) Uani 1 1 d . . .
H7 H 0.0552 0.0458 0.4094 0.045 Uiso 1 1 calc R . .
C8 C 0.12037(19) 0.16132(6) 0.3810(2) 0.0292(6) Uani 1 1 d . . .
C9 C 0.1014(2) 0.18026(8) 0.4792(3) 0.0444(7) Uani 1 1 d . . .
H9 H 0.0740 0.1661 0.5356 0.053 Uiso 1 1 calc R . .
C10 C 0.1224(3) 0.21976(9) 0.4957(4) 0.0627(10) Uani 1 1 d . . .
H10 H 0.1094 0.2322 0.5632 0.075 Uiso 1 1 calc R . .
C11 C 0.1615(3) 0.24058(8) 0.4153(4) 0.0693(12) Uani 1 1 d . . .
H11 H 0.1741 0.2676 0.4261 0.083 Uiso 1 1 calc R . .
C12 C 0.1827(3) 0.22223(9) 0.3183(4) 0.0691(11) Uani 1 1 d . . .
H12 H 0.2113 0.2366 0.2632 0.083 Uiso 1 1 calc R . .
C13 C 0.1622(3) 0.18251(8) 0.3008(3) 0.0481(7) Uani 1 1 d . . .
H13 H 0.1770 0.1701 0.2339 0.058 Uiso 1 1 calc R . .
C14 C 0.44065(18) 0.10710(6) 0.1627(2) 0.0227(5) Uani 1 1 d . . .
C15 C 0.43786(18) 0.14986(6) 0.1363(2) 0.0252(5) Uani 1 1 d . . .
C16 C 0.4294(3) 0.17649(7) 0.2232(3) 0.0449(7) Uani 1 1 d . . .
H16 H 0.4260 0.1676 0.2991 0.054 Uiso 1 1 calc R . .
C17 C 0.4258(3) 0.21572(8) 0.1996(3) 0.0621(10) Uani 1 1 d . . .
H17 H 0.4220 0.2336 0.2600 0.074 Uiso 1 1 calc R . .
C18 C 0.4278(3) 0.22900(7) 0.0880(3) 0.0495(8) Uani 1 1 d . . .
H18 H 0.4251 0.2559 0.0720 0.059 Uiso 1 1 calc R . .
C19 C 0.4336(2) 0.20312(7) 0.0014(3) 0.0392(6) Uani 1 1 d . . .
H19 H 0.4339 0.2120 -0.0754 0.047 Uiso 1 1 calc R . .
C20 C 0.4391(2) 0.16383(7) 0.0257(2) 0.0319(6) Uani 1 1 d . . .
H20 H 0.4438 0.1461 -0.0350 0.038 Uiso 1 1 calc R . .
C21 C 0.53794(19) 0.08427(6) 0.1374(2) 0.0267(5) Uani 1 1 d . . .
C22 C 0.6339(2) 0.10254(7) 0.1183(2) 0.0322(6) Uani 1 1 d . . .
H22 H 0.6365 0.1299 0.1154 0.039 Uiso 1 1 calc R . .
C23 C 0.7259(2) 0.08101(8) 0.1034(3) 0.0397(7) Uani 1 1 d . . .
H23 H 0.7902 0.0939 0.0907 0.048 Uiso 1 1 calc R . .
C24 C 0.7236(2) 0.04107(9) 0.1072(3) 0.0452(7) Uani 1 1 d . . .
H24 H 0.7864 0.0265 0.0978 0.054 Uiso 1 1 calc R . .
C25 C 0.6286(2) 0.02246(8) 0.1249(3) 0.0436(7) Uani 1 1 d . . .
H25 H 0.6263 -0.0049 0.1267 0.052 Uiso 1 1 calc R . .
C26 C 0.5366(2) 0.04373(7) 0.1400(2) 0.0337(6) Uani 1 1 d . . .
H26 H 0.4724 0.0307 0.1522 0.040 Uiso 1 1 calc R . .
C27 C 0.39113(18) 0.07080(6) 0.4694(2) 0.0223(5) Uani 1 1 d . . .
C28 C 0.45203(18) 0.04976(6) 0.4023(2) 0.0244(5) Uani 1 1 d . . .
H28 H 0.5178 0.0586 0.3816 0.029 Uiso 1 1 calc R . .
C29 C 0.39962(19) 0.01369(6) 0.3710(2) 0.0279(5) Uani 1 1 d . . .
H29 H 0.4227 -0.0056 0.3245 0.033 Uiso 1 1 calc R . .
C30 C 0.3062(2) 0.01128(6) 0.4214(2) 0.0287(6) Uani 1 1 d . . .
H30 H 0.2564 -0.0101 0.4159 0.034 Uiso 1 1 calc R . .
C31 C 0.30055(18) 0.04614(6) 0.4810(2) 0.0250(5) Uani 1 1 d . . .
H31 H 0.2456 0.0524 0.5223 0.030 Uiso 1 1 calc R . .
C32 C 0.41647(18) 0.11127(6) 0.5197(2) 0.0223(5) Uani 1 1 d . . .
H32 H 0.3690 0.1297 0.4617 0.027 Uiso 1 1 calc R . .
C33 C 0.54256(18) 0.12273(6) 0.5367(2) 0.0241(5) Uani 1 1 d . . .
H33 H 0.5635 0.1194 0.4602 0.029 Uiso 1 1 calc R . .
C34 C 0.62010(18) 0.09723(6) 0.6332(2) 0.0278(6) Uani 1 1 d . . .
H34A H 0.6107 0.0698 0.6089 0.033 Uiso 1 1 calc R . .
H34B H 0.7002 0.1045 0.6425 0.033 Uiso 1 1 calc R . .
C35 C 0.58983(19) 0.10256(6) 0.7510(2) 0.0302(6) Uani 1 1 d . . .
H35 H 0.6399 0.0859 0.8128 0.036 Uiso 1 1 calc R . .
C36 C 0.4642(2) 0.09101(7) 0.7357(2) 0.0299(6) Uani 1 1 d . . .
H36A H 0.4532 0.0635 0.7122 0.036 Uiso 1 1 calc R . .
H36B H 0.4440 0.0943 0.8118 0.036 Uiso 1 1 calc R . .
C37 C 0.38731(18) 0.11668(6) 0.6395(2) 0.0265(5) Uani 1 1 d . . .
H37 H 0.3065 0.1093 0.6303 0.032 Uiso 1 1 calc R . .
C38 C 0.40403(19) 0.15920(7) 0.6772(2) 0.0307(6) Uani 1 1 d . . .
H38A H 0.3827 0.1630 0.7524 0.037 Uiso 1 1 calc R . .
H38B H 0.3545 0.1757 0.6159 0.037 Uiso 1 1 calc R . .
C39 C 0.52919(19) 0.17095(6) 0.6936(2) 0.0277(5) Uani 1 1 d . . .
H39 H 0.5398 0.1986 0.7183 0.033 Uiso 1 1 calc R . .
C40 C 0.5597(2) 0.16530(6) 0.5763(2) 0.0297(6) Uani 1 1 d . . .
H40A H 0.6395 0.1728 0.5855 0.036 Uiso 1 1 calc R . .
H40B H 0.5113 0.1821 0.5150 0.036 Uiso 1 1 calc R . .
C41 C 0.6067(2) 0.14520(7) 0.7887(2) 0.0311(6) Uani 1 1 d . . .
H41A H 0.6868 0.1526 0.7987 0.037 Uiso 1 1 calc R . .
H41B H 0.5884 0.1489 0.8657 0.037 Uiso 1 1 calc R . .
C42 C 0.14317(18) 0.06685(6) 0.0702(2) 0.0237(5) Uani 1 1 d . . .
C43 C 0.2274(2) 0.03851(6) 0.0678(2) 0.0287(5) Uani 1 1 d . . .
H43 H 0.2841 0.0407 0.0262 0.034 Uiso 1 1 calc R . .
C44 C 0.2126(2) 0.00679(6) 0.1374(2) 0.0328(6) Uani 1 1 d . . .
H44 H 0.2569 -0.0161 0.1504 0.039 Uiso 1 1 calc R . .
C45 C 0.1197(2) 0.01502(6) 0.1845(2) 0.0331(6) Uani 1 1 d . . .
H45 H 0.0916 -0.0011 0.2361 0.040 Uiso 1 1 calc R . .
C46 C 0.07618(18) 0.05160(6) 0.1411(2) 0.0268(5) Uani 1 1 d . . .
H46 H 0.0124 0.0639 0.1571 0.032 Uiso 1 1 calc R . .
C47 C 0.12780(18) 0.10544(6) 0.0042(2) 0.0239(5) Uani 1 1 d . . .
H47 H 0.1796 0.1246 0.0551 0.029 Uiso 1 1 calc R . .
C48 C 0.00501(19) 0.12105(6) -0.0182(2) 0.0286(5) Uani 1 1 d . . .
H48 H -0.0166 0.1224 0.0585 0.034 Uiso 1 1 calc R . .
C49 C -0.0007(2) 0.16166(7) -0.0731(3) 0.0386(7) Uani 1 1 d . . .
H49A H -0.0783 0.1721 -0.0863 0.046 Uiso 1 1 calc R . .
H49B H 0.0518 0.1791 -0.0178 0.046 Uiso 1 1 calc R . .
C50 C 0.0314(2) 0.15999(7) -0.1911(3) 0.0382(7) Uani 1 1 d . . .
H50 H 0.0277 0.1865 -0.2256 0.046 Uiso 1 1 calc R . .
C51 C 0.1528(2) 0.14411(8) -0.1695(3) 0.0385(7) Uani 1 1 d . . .
H51A H 0.2065 0.1614 -0.1149 0.046 Uiso 1 1 calc R . .
H51B H 0.1744 0.1430 -0.2453 0.046 Uiso 1 1 calc R . .
C52 C 0.15877(19) 0.10320(7) -0.1151(2) 0.0312(6) Uani 1 1 d . . .
H52 H 0.2373 0.0928 -0.1019 0.037 Uiso 1 1 calc R . .
C53 C 0.0752(2) 0.07663(7) -0.2019(3) 0.0367(6) Uani 1 1 d . . .
H53A H 0.0963 0.0752 -0.2780 0.044 Uiso 1 1 calc R . .
H53B H 0.0787 0.0503 -0.1685 0.044 Uiso 1 1 calc R . .
C54 C -0.0462(2) 0.09260(7) -0.2237(2) 0.0356(6) Uani 1 1 d . . .
H54 H -0.1000 0.0752 -0.2797 0.043 Uiso 1 1 calc R . .
C55 C -0.07815(19) 0.09434(7) -0.1053(2) 0.0317(6) Uani 1 1 d . . .
H55A H -0.0754 0.0681 -0.0712 0.038 Uiso 1 1 calc R . .
H55B H -0.1563 0.1043 -0.1185 0.038 Uiso 1 1 calc R . .
C56 C -0.0516(2) 0.13331(8) -0.2777(3) 0.0409(7) Uani 1 1 d . . .
H56A H -0.1295 0.1436 -0.2927 0.049 Uiso 1 1 calc R . .
H56B H -0.0312 0.1322 -0.3542 0.049 Uiso 1 1 calc R . .
C57 C 0.8101(12) 0.2023(4) 0.1188(12) 0.185(3) Uiso 0.50 1 d PD A -1
H57A H 0.8790 0.1975 0.0933 0.278 Uiso 0.50 1 calc PR A -1
H57B H 0.7549 0.2159 0.0558 0.278 Uiso 0.50 1 calc PR A -1
H57C H 0.7780 0.1777 0.1355 0.278 Uiso 0.50 1 calc PR A -1
C58 C 0.8391(9) 0.2273(4) 0.2317(10) 0.185(3) Uiso 0.50 1 d PD A -1
H58A H 0.9016 0.2152 0.2924 0.222 Uiso 0.50 1 calc PR A -1
H58B H 0.8642 0.2532 0.2133 0.222 Uiso 0.50 1 calc PR A -1
C59 C 0.7339(8) 0.2311(4) 0.2797(8) 0.185(3) Uiso 0.50 1 d PD A -1
H59A H 0.7025 0.2575 0.2647 0.222 Uiso 0.50 1 calc PR A -1
H59B H 0.6751 0.2126 0.2384 0.222 Uiso 0.50 1 calc PR A -1
C60 C 0.7667(12) 0.2228(2) 0.4137(9) 0.185(3) Uiso 0.50 1 d PD A -1
H60A H 0.8468 0.2146 0.4395 0.222 Uiso 0.50 1 calc PR A -1
H60B H 0.7192 0.2017 0.4312 0.222 Uiso 0.50 1 calc PR A -1
C61 C 0.7495(11) 0.2595(4) 0.4813(9) 0.185(3) Uiso 0.50 1 d PD A -1
H61A H 0.6715 0.2600 0.4907 0.222 Uiso 0.50 1 calc PR A -1
H61B H 0.7605 0.2827 0.4360 0.222 Uiso 0.50 1 calc PR A -1
C62 C 0.8353(13) 0.2598(4) 0.6041(10) 0.185(3) Uiso 0.50 1 d PD A -1
H62A H 0.8239 0.2830 0.6474 0.278 Uiso 0.50 1 calc PR A -1
H62B H 0.9123 0.2597 0.5942 0.278 Uiso 0.50 1 calc PR A -1
H62C H 0.8241 0.2368 0.6486 0.278 Uiso 0.50 1 calc PR A -1

loop_
_atom_site_aniso_label
_atom_site_aniso_U_11
_atom_site_aniso_U_22
_atom_site_aniso_U_33
_atom_site_aniso_U_23
_atom_site_aniso_U_13
_atom_site_aniso_U_12
Ti1 0.01742(18) 0.01705(17) 0.0231(2) -0.00018(16) 0.00559(15) -0.00099(15)
N1 0.0221(10) 0.0267(9) 0.0248(13) 0.0020(8) 0.0066(8) 0.0013(7)
N2 0.0209(9) 0.0268(9) 0.0207(12) -0.0022(8) 0.0048(8) -0.0023(7)
C1 0.0204(11) 0.0306(11) 0.0225(15) 0.0025(9) 0.0059(10) 0.0030(9)
C2 0.0200(11) 0.0409(13) 0.0243(15) 0.0018(10) 0.0070(10) 0.0008(9)
C3 0.0235(12) 0.0513(15) 0.0344(17) -0.0056(12) 0.0093(11) 0.0035(11)
C4 0.0232(13) 0.074(2) 0.039(2) 0.0018(14) 0.0117(12) 0.0046(12)
C5 0.0233(13) 0.090(2) 0.037(2) 0.0149(16) 0.0107(12) -0.0070(14)
C6 0.0329(15) 0.0587(17) 0.050(2) 0.0220(15) 0.0075(14) -0.0099(12)
C7 0.0249(12) 0.0487(14) 0.0400(18) 0.0128(13) 0.0102(11) -0.0006(11)
C8 0.0216(11) 0.0294(12) 0.0348(17) 0.0001(10) 0.0043(11) 0.0064(9)
C9 0.0337(14) 0.0492(16) 0.050(2) -0.0144(13) 0.0112(13) 0.0004(12)
C10 0.0447(18) 0.0488(18) 0.091(3) -0.0334(19) 0.0105(18) 0.0055(14)
C11 0.0518(19) 0.0278(15) 0.118(4) -0.0111(18) 0.005(2) 0.0070(13)
C12 0.075(2) 0.0373(16) 0.091(3) 0.0202(18) 0.015(2) -0.0056(15)
C13 0.0591(18) 0.0370(14) 0.049(2) 0.0088(13) 0.0158(15) -0.0016(13)
C14 0.0211(11) 0.0292(11) 0.0178(14) -0.0026(9) 0.0053(10) -0.0037(8)
C15 0.0207(11) 0.0271(11) 0.0277(15) -0.0025(9) 0.0061(10) -0.0059(8)
C16 0.075(2) 0.0330(13) 0.0307(18) -0.0014(11) 0.0202(15) -0.0020(13)
C17 0.110(3) 0.0284(14) 0.051(2) -0.0133(13) 0.027(2) -0.0069(15)
C18 0.065(2) 0.0262(13) 0.053(2) 0.0039(13) 0.0084(16) -0.0094(12)
C19 0.0458(16) 0.0340(13) 0.0356(18) 0.0077(11) 0.0069(13) -0.0076(11)
C20 0.0345(14) 0.0325(12) 0.0300(17) 0.0001(10) 0.0110(11) -0.0044(10)
C21 0.0227(12) 0.0347(12) 0.0230(15) -0.0051(10) 0.0066(10) -0.0002(9)
C22 0.0264(13) 0.0417(13) 0.0301(17) 0.0004(11) 0.0106(11) -0.0013(10)
C23 0.0253(13) 0.0646(18) 0.0316(19) -0.0049(13) 0.0118(12) -0.0023(12)
C24 0.0298(14) 0.0661(19) 0.041(2) -0.0182(14) 0.0112(13) 0.0090(12)
C25 0.0386(15) 0.0414(14) 0.051(2) -0.0179(13) 0.0126(14) 0.0061(11)
C26 0.0297(13) 0.0373(13) 0.0369(18) -0.0109(11) 0.0134(12) -0.0011(10)
C27 0.0207(11) 0.0237(11) 0.0209(14) 0.0019(8) 0.0028(10) 0.0014(8)
C28 0.0184(11) 0.0252(11) 0.0280(15) 0.0027(9) 0.0033(10) 0.0048(8)
C29 0.0292(12) 0.0190(10) 0.0326(16) 0.0016(9) 0.0032(11) 0.0070(9)
C30 0.0309(13) 0.0220(11) 0.0310(16) 0.0073(9) 0.0042(11) -0.0026(9)
C31 0.0225(12) 0.0296(11) 0.0229(15) 0.0050(9) 0.0061(10) -0.0011(9)
C32 0.0208(11) 0.0204(10) 0.0251(15) 0.0018(9) 0.0049(10) 0.0035(8)
C33 0.0249(12) 0.0236(11) 0.0256(15) -0.0009(9) 0.0098(10) -0.0022(9)
C34 0.0186(11) 0.0270(11) 0.0372(17) -0.0037(10) 0.0061(11) 0.0020(9)
C35 0.0245(12) 0.0320(12) 0.0292(16) 0.0046(10) -0.0016(11) 0.0045(9)
C36 0.0343(13) 0.0325(12) 0.0239(15) 0.0000(10) 0.0094(11) -0.0039(10)
C37 0.0182(11) 0.0319(12) 0.0298(16) -0.0032(10) 0.0070(10) 0.0007(9)
C38 0.0262(12) 0.0342(12) 0.0309(17) -0.0061(10) 0.0062(11) 0.0050(9)
C39 0.0282(12) 0.0247(11) 0.0278(16) -0.0039(9) 0.0032(11) -0.0008(9)
C40 0.0307(13) 0.0238(11) 0.0336(17) 0.0004(10) 0.0065(11) -0.0049(9)
C41 0.0261(12) 0.0387(13) 0.0254(16) -0.0038(10) 0.0009(10) -0.0012(10)
C42 0.0219(11) 0.0240(11) 0.0220(15) -0.0059(9) 0.0003(10) -0.0050(8)
C43 0.0292(13) 0.0286(12) 0.0262(15) -0.0093(10) 0.0033(11) -0.0009(9)
C44 0.0390(14) 0.0200(11) 0.0328(17) -0.0075(10) -0.0025(12) -0.0020(9)
C45 0.0302(13) 0.0278(12) 0.0361(17) 0.0011(10) -0.0005(12) -0.0137(10)
C46 0.0210(11) 0.0284(12) 0.0277(16) -0.0003(9) 0.0006(10) -0.0072(8)
C47 0.0197(11) 0.0263(11) 0.0229(15) -0.0013(9) 0.0006(10) -0.0051(8)
C48 0.0291(13) 0.0278(12) 0.0299(16) 0.0001(10) 0.0092(11) 0.0011(9)
C49 0.0342(14) 0.0303(12) 0.047(2) 0.0050(11) 0.0027(13) 0.0014(10)
C50 0.0316(14) 0.0400(14) 0.0388(19) 0.0139(12) 0.0017(12) -0.0070(11)
C51 0.0282(13) 0.0517(15) 0.0332(18) 0.0140(12) 0.0036(12) -0.0094(11)
C52 0.0199(12) 0.0433(13) 0.0300(17) 0.0041(11) 0.0057(11) -0.0028(10)
C53 0.0398(15) 0.0460(14) 0.0246(17) -0.0046(11) 0.0089(12) -0.0031(11)
C54 0.0288(13) 0.0453(14) 0.0273(17) -0.0012(11) -0.0025(11) -0.0094(11)
C55 0.0185(12) 0.0359(13) 0.0381(17) 0.0063(11) 0.0026(11) -0.0029(9)
C56 0.0294(14) 0.0557(16) 0.0326(18) 0.0119(12) -0.0009(12) -0.0065(11)

loop_
_atom_type_symbol
_atom_type_description
_atom_type_scat_dispersion_real
_atom_type_scat_dispersion_imag
_atom_type_scat_source
C C 0.0033 0.0016 'International Tables Vol C Tables 4.2.6.8 and 6.1.1.4'
H H 0.0000 0.0000 'International Tables Vol C Tables 4.2.6.8 and 6.1.1.4'
N N 0.0061 0.0033 'International Tables Vol C Tables 4.2.6.8 and 6.1.1.4'
Ti Ti 0.2776 0.4457 'International Tables Vol C Tables 4.2.6.8 and 6.1.1.4'

loop_
_geom_angle_atom_site_label_1
_geom_angle_atom_site_label_2
_geom_angle_atom_site_label_3
_geom_angle
N1 Ti1 N2 101.89(7)
N1 Ti1 C29 132.44(9)
N2 Ti1 C29 99.14(8)
N1 Ti1 C45 99.64(8)
N2 Ti1 C45 132.81(9)
C29 Ti1 C45 96.35(8)
N1 Ti1 C30 105.22(8)
N2 Ti1 C30 131.43(8)
C29 Ti1 C30 34.63(8)
C45 Ti1 C30 80.76(8)
N1 Ti1 C44 132.03(8)
N2 Ti1 C44 105.77(9)
C29 Ti1 C44 80.40(8)
C45 Ti1 C44 34.47(9)
C30 Ti1 C44 84.49(8)
N1 Ti1 C43 124.39(8)
N2 Ti1 C43 76.52(8)
C29 Ti1 C43 101.77(8)
C45 Ti1 C43 56.71(9)
C30 Ti1 C43 116.92(8)
C44 Ti1 C43 33.98(8)
N1 Ti1 C28 114.07(8)
N2 Ti1 C28 75.68(8)
C29 Ti1 C28 34.12(7)
C45 Ti1 C28 130.44(8)
C30 Ti1 C28 56.65(8)
C44 Ti1 C28 110.35(8)
C43 Ti1 C28 118.86(8)
N1 Ti1 C31 76.13(8)
N2 Ti1 C31 123.32(8)
C29 Ti1 C31 56.72(8)
C45 Ti1 C31 102.40(8)
C30 Ti1 C31 33.88(8)
C44 Ti1 C31 116.95(8)
C43 Ti1 C31 150.51(7)
C28 Ti1 C31 56.08(8)
N1 Ti1 C46 76.50(8)
N2 Ti1 C46 114.26(8)
C29 Ti1 C46 130.47(8)
C45 Ti1 C46 34.18(8)
C30 Ti1 C46 110.84(8)
C44 Ti1 C46 56.60(8)
C43 Ti1 C46 56.09(8)
C28 Ti1 C46 164.59(7)
C31 Ti1 C46 119.79(8)
N1 Ti1 C42 90.20(8)
N2 Ti1 C42 81.49(8)
C29 Ti1 C42 135.08(8)
C45 Ti1 C42 56.89(8)
C30 Ti1 C42 136.99(8)
C44 Ti1 C42 56.92(8)
C43 Ti1 C42 34.20(7)
C28 Ti1 C42 149.42(8)
C31 Ti1 C42 153.36(8)
C46 Ti1 C42 33.68(8)
N1 Ti1 C27 81.13(8)
N2 Ti1 C27 89.13(8)
C29 Ti1 C27 56.98(8)
C45 Ti1 C27 135.65(8)
C30 Ti1 C27 56.94(8)
C44 Ti1 C27 136.79(8)
C43 Ti1 C27 152.52(8)
C28 Ti1 C27 33.80(7)
C31 Ti1 C27 34.18(7)
C46 Ti1 C27 150.33(8)
C42 Ti1 C27 165.69(6)
C1 N1 Ti1 168.61(16)
C14 N2 Ti1 168.36(16)
N1 C1 C8 119.6(2)
N1 C1 C2 123.2(2)
C8 C1 C2 117.26(19)
C7 C2 C3 117.9(2)
C7 C2 C1 120.4(2)
C3 C2 C1 121.6(2)
C4 C3 C2 120.8(2)
C5 C4 C3 120.5(2)
C4 C5 C6 119.7(2)
C5 C6 C7 119.8(3)
C2 C7 C6 121.3(2)
C13 C8 C9 118.5(2)
C13 C8 C1 119.0(2)
C9 C8 C1 122.4(2)
C8 C9 C10 120.7(3)
C11 C10 C9 120.5(3)
C10 C11 C12 119.7(3)
C11 C12 C13 120.4(3)
C8 C13 C12 120.2(3)
N2 C14 C15 119.54(19)
N2 C14 C21 123.90(19)
C15 C14 C21 116.55(18)
C20 C15 C16 118.0(2)
C20 C15 C14 121.8(2)
C16 C15 C14 120.1(2)
C17 C16 C15 120.5(3)
C16 C17 C18 120.3(3)
C19 C18 C17 119.7(2)
C18 C19 C20 120.0(3)
C15 C20 C19 121.4(2)
C22 C21 C26 118.0(2)
C22 C21 C14 121.8(2)
C26 C21 C14 120.1(2)
C23 C22 C21 120.9(2)
C24 C23 C22 120.4(2)
C23 C24 C25 119.4(2)
C24 C25 C26 120.5(3)
C25 C26 C21 120.7(2)
C28 C27 C31 106.12(19)
C28 C27 C32 127.17(19)
C31 C27 C32 126.7(2)
C28 C27 Ti1 71.96(13)
C31 C27 Ti1 71.85(13)
C32 C27 Ti1 121.27(14)
C29 C28 C27 109.3(2)
C29 C28 Ti1 71.10(12)
C27 C28 Ti1 74.25(12)
C28 C29 C30 107.8(2)
C28 C29 Ti1 74.78(12)
C30 C29 Ti1 73.40(12)
C31 C30 C29 107.72(19)
C31 C30 Ti1 74.26(13)
C29 C30 Ti1 71.97(13)
C30 C31 C27 109.0(2)
C30 C31 Ti1 71.86(14)
C27 C31 Ti1 73.96(14)
C27 C32 C37 112.95(18)
C27 C32 C33 112.36(17)
C37 C32 C33 108.05(18)
C40 C33 C34 108.54(19)
C40 C33 C32 109.55(17)
C34 C33 C32 110.29(18)
C35 C34 C33 109.90(18)
C34 C35 C41 109.2(2)
C34 C35 C36 109.4(2)
C41 C35 C36 109.56(19)
C37 C36 C35 109.35(19)
C38 C37 C32 109.34(19)
C38 C37 C36 109.5(2)
C32 C37 C36 110.40(18)
C37 C38 C39 109.97(18)
C40 C39 C41 108.93(19)
C40 C39 C38 108.75(19)
C41 C39 C38 109.9(2)
C39 C40 C33 110.26(19)
C35 C41 C39 109.7(2)
C46 C42 C43 106.68(19)
C46 C42 C47 127.50(19)
C43 C42 C47 125.8(2)
C46 C42 Ti1 72.70(13)
C43 C42 Ti1 71.89(13)
C47 C42 Ti1 122.15(14)
C44 C43 C42 108.8(2)
C44 C43 Ti1 72.18(15)
C42 C43 Ti1 73.91(14)
C43 C44 C45 107.8(2)
C43 C44 Ti1 73.84(13)
C45 C44 Ti1 72.38(13)
C46 C45 C44 107.8(2)
C46 C45 Ti1 74.69(12)
C44 C45 Ti1 73.15(13)
C42 C46 C45 108.9(2)
C42 C46 Ti1 73.61(12)
C45 C46 Ti1 71.14(12)
C42 C47 C52 112.66(18)
C42 C47 C48 112.02(18)
C52 C47 C48 108.8(2)
C49 C48 C55 108.8(2)
C49 C48 C47 108.94(19)
C55 C48 C47 110.14(18)
C50 C49 C48 110.3(2)
C49 C50 C56 109.5(2)
C49 C50 C51 109.2(2)
C56 C50 C51 109.6(2)
C50 C51 C52 109.51(19)
C47 C52 C53 110.35(19)
C47 C52 C51 109.2(2)
C53 C52 C51 108.9(2)
C54 C53 C52 109.8(2)
C55 C54 C56 109.9(2)
C55 C54 C53 109.1(2)
C56 C54 C53 109.4(2)
C54 C55 C48 109.77(19)
C54 C56 C50 109.3(2)
C59 C58 C57 109.48(10)
C60 C59 C58 109.57(10)
C59 C60 C61 109.57(10)
C60 C61 C62 109.44(10)

loop_
_geom_bond_atom_site_label_1
_geom_bond_atom_site_label_2
_geom_bond_distance
Ti1 N1 1.9573(18)
Ti1 N2 1.9595(18)
Ti1 C29 2.376(2)
Ti1 C45 2.386(2)
Ti1 C30 2.395(2)
Ti1 C44 2.396(2)
Ti1 C43 2.417(3)
Ti1 C28 2.423(2)
Ti1 C31 2.425(2)
Ti1 C46 2.432(2)
Ti1 C42 2.444(2)
Ti1 C27 2.453(2)
N1 C1 1.260(3)
N2 C14 1.266(3)
C1 C8 1.513(3)
C1 C2 1.524(3)
C2 C7 1.385(3)
C2 C3 1.407(3)
C3 C4 1.389(4)
C4 C5 1.374(4)
C5 C6 1.393(4)
C6 C7 1.396(3)
C8 C13 1.390(4)
C8 C9 1.393(4)
C9 C10 1.396(4)
C10 C11 1.366(5)
C11 C12 1.382(6)
C12 C13 1.404(4)
C14 C15 1.512(3)
C14 C21 1.522(3)
C15 C20 1.385(4)
C15 C16 1.396(4)
C16 C17 1.385(4)
C17 C18 1.389(5)
C18 C19 1.368(4)
C19 C20 1.388(3)
C21 C22 1.403(3)
C21 C26 1.405(3)
C22 C23 1.399(3)
C23 C24 1.385(4)
C24 C25 1.392(4)
C25 C26 1.395(3)
C27 C28 1.418(3)
C27 C31 1.434(3)
C27 C32 1.520(3)
C28 C29 1.409(3)
C29 C30 1.420(3)
C30 C31 1.405(3)
C32 C37 1.545(3)
C32 C33 1.556(3)
C33 C40 1.544(3)
C33 C34 1.547(3)
C34 C35 1.528(4)
C35 C41 1.540(3)
C35 C36 1.554(3)
C36 C37 1.545(3)
C37 C38 1.535(3)
C38 C39 1.548(3)
C39 C40 1.525(4)
C39 C41 1.543(3)
C42 C46 1.413(3)
C42 C43 1.429(3)
C42 C47 1.530(3)
C43 C44 1.407(3)
C44 C45 1.417(4)
C45 C46 1.416(3)
C47 C52 1.539(4)
C47 C48 1.554(3)
C48 C49 1.540(3)
C48 C55 1.545(3)
C49 C50 1.531(4)
C50 C56 1.541(4)
C50 C51 1.542(4)
C51 C52 1.547(3)
C52 C53 1.543(4)
C53 C54 1.543(4)
C54 C55 1.535(4)
C54 C56 1.540(4)
C57 C58 1.5396(10)
C58 C59 1.5387(10)
C59 C60 1.5383(10)
C60 C61 1.5388(10)
C61 C62 1.5401(10)

loop_
_geom_torsion_atom_site_label_1
_geom_torsion_atom_site_label_2
_geom_torsion_atom_site_label_3
_geom_torsion_atom_site_label_4
_geom_torsion
N2 Ti1 N1 C1 156.5(9)
C29 Ti1 N1 C1 -89.1(10)
C45 Ti1 N1 C1 18.8(10)
C30 Ti1 N1 C1 -64.2(10)
C44 Ti1 N1 C1 32.2(10)
C43 Ti1 N1 C1 74.8(10)
C28 Ti1 N1 C1 -124.0(9)
C31 Ti1 N1 C1 -81.7(10)
C46 Ti1 N1 C1 44.1(9)
C42 Ti1 N1 C1 75.2(10)
C27 Ti1 N1 C1 -116.2(10)
N1 Ti1 N2 C14 164.6(9)
C29 Ti1 N2 C14 27.5(9)
C45 Ti1 N2 C14 -80.1(9)
C30 Ti1 N2 C14 41.6(9)
C44 Ti1 N2 C14 -55.1(9)
C43 Ti1 N2 C14 -72.6(9)
C28 Ti1 N2 C14 52.4(9)
C31 Ti1 N2 C14 83.5(9)
C46 Ti1 N2 C14 -115.1(9)
C42 Ti1 N2 C14 -107.1(9)
C27 Ti1 N2 C14 83.8(9)
Ti1 N1 C1 C8 -171.6(8)
Ti1 N1 C1 C2 7.8(11)
N1 C1 C2 C7 20.5(4)
C8 C1 C2 C7 -160.1(2)
N1 C1 C2 C3 -156.8(3)
C8 C1 C2 C3 22.6(4)
C7 C2 C3 C4 0.0(4)
C1 C2 C3 C4 177.4(3)
C2 C3 C4 C5 -0.2(4)
C3 C4 C5 C6 0.5(5)
C4 C5 C6 C7 -0.6(5)
C3 C2 C7 C6 -0.2(4)
C1 C2 C7 C6 -177.5(3)
C5 C6 C7 C2 0.4(5)
N1 C1 C8 C13 39.8(3)
C2 C1 C8 C13 -139.6(2)
N1 C1 C8 C9 -136.7(3)
C2 C1 C8 C9 43.9(3)
C13 C8 C9 C10 1.0(4)
C1 C8 C9 C10 177.5(2)
C8 C9 C10 C11 0.2(4)
C9 C10 C11 C12 -1.3(5)
C10 C11 C12 C13 1.2(5)
C9 C8 C13 C12 -1.1(4)
C1 C8 C13 C12 -177.7(3)
C11 C12 C13 C8 0.0(5)
Ti1 N2 C14 C15 -176.5(8)
Ti1 N2 C14 C21 2.6(10)
N2 C14 C15 C20 -125.8(2)
C21 C14 C15 C20 55.0(3)
N2 C14 C15 C16 51.7(3)
C21 C14 C15 C16 -127.5(3)
C20 C15 C16 C17 -1.9(4)
C14 C15 C16 C17 -179.5(3)
C15 C16 C17 C18 1.6(5)
C16 C17 C18 C19 -0.2(5)
C17 C18 C19 C20 -0.9(5)
C16 C15 C20 C19 0.9(4)
C14 C15 C20 C19 178.3(2)
C18 C19 C20 C15 0.6(4)
N2 C14 C21 C22 -164.4(2)
C15 C14 C21 C22 14.8(3)
N2 C14 C21 C26 11.7(4)
C15 C14 C21 C26 -169.2(2)
C26 C21 C22 C23 -0.6(4)
C14 C21 C22 C23 175.5(2)
C21 C22 C23 C24 0.1(4)
C22 C23 C24 C25 0.6(4)
C23 C24 C25 C26 -0.7(5)
C24 C25 C26 C21 0.2(4)
C22 C21 C26 C25 0.5(4)
C14 C21 C26 C25 -175.7(3)
N1 Ti1 C27 C28 -167.20(13)
N2 Ti1 C27 C28 -65.03(13)
C29 Ti1 C27 C28 36.46(12)
C45 Ti1 C27 C28 98.04(16)
C30 Ti1 C27 C28 78.05(14)
C44 Ti1 C27 C28 47.37(18)
C43 Ti1 C27 C28 -7.3(2)
C31 Ti1 C27 C28 114.46(18)
C46 Ti1 C27 C28 151.50(14)
C42 Ti1 C27 C28 -113.9(3)
N1 Ti1 C27 C31 78.33(13)
N2 Ti1 C27 C31 -179.49(13)
C29 Ti1 C27 C31 -78.00(14)
C45 Ti1 C27 C31 -16.42(18)
C30 Ti1 C27 C31 -36.41(13)
C44 Ti1 C27 C31 -67.10(17)
C43 Ti1 C27 C31 -121.78(18)
C28 Ti1 C27 C31 -114.46(18)
C46 Ti1 C27 C31 37.0(2)
C42 Ti1 C27 C31 131.6(3)
N1 Ti1 C27 C32 -44.13(17)
N2 Ti1 C27 C32 58.04(17)
C29 Ti1 C27 C32 159.5(2)
C45 Ti1 C27 C32 -138.89(16)
C30 Ti1 C27 C32 -158.9(2)
C44 Ti1 C27 C32 170.44(16)
C43 Ti1 C27 C32 115.8(2)
C28 Ti1 C27 C32 123.1(2)
C31 Ti1 C27 C32 -122.5(2)
C46 Ti1 C27 C32 -85.4(2)
C42 Ti1 C27 C32 9.2(4)
C31 C27 C28 C29 1.3(3)
C32 C27 C28 C29 -178.9(2)
Ti1 C27 C28 C29 -62.93(16)
C31 C27 C28 Ti1 64.21(15)
C32 C27 C28 Ti1 -116.0(2)
N1 Ti1 C28 C29 131.18(14)
N2 Ti1 C28 C29 -131.99(16)
C45 Ti1 C28 C29 2.74(19)
C30 Ti1 C28 C29 38.30(14)
C44 Ti1 C28 C29 -30.19(17)
C43 Ti1 C28 C29 -66.54(16)
C31 Ti1 C28 C29 79.27(15)
C46 Ti1 C28 C29 0.0(4)
C42 Ti1 C28 C29 -89.07(19)
C27 Ti1 C28 C29 117.3(2)
N1 Ti1 C28 C27 13.87(15)
N2 Ti1 C28 C27 110.70(13)
C29 Ti1 C28 C27 -117.3(2)
C45 Ti1 C28 C27 -114.57(14)
C30 Ti1 C28 C27 -79.01(14)
C44 Ti1 C28 C27 -147.50(13)
C43 Ti1 C28 C27 176.15(12)
C31 Ti1 C28 C27 -38.05(12)
C46 Ti1 C28 C27 -117.3(3)
C42 Ti1 C28 C27 153.62(13)
C27 C28 C29 C30 -1.6(3)
Ti1 C28 C29 C30 -66.51(16)
C27 C28 C29 Ti1 64.94(16)
N1 Ti1 C29 C28 -68.62(17)
N2 Ti1 C29 C28 46.83(15)
C45 Ti1 C29 C28 -177.90(15)
C30 Ti1 C29 C28 -114.4(2)
C44 Ti1 C29 C28 151.43(16)
C43 Ti1 C29 C28 124.85(15)
C31 Ti1 C29 C28 -77.21(15)
C46 Ti1 C29 C28 -179.99(14)
C42 Ti1 C29 C28 133.91(14)
C27 Ti1 C29 C28 -36.12(14)
N1 Ti1 C29 C30 45.73(17)
N2 Ti1 C29 C30 161.19(14)
C45 Ti1 C29 C30 -63.54(15)
C44 Ti1 C29 C30 -94.21(15)
C43 Ti1 C29 C30 -120.79(14)
C28 Ti1 C29 C30 114.4(2)
C31 Ti1 C29 C30 37.14(13)
C46 Ti1 C29 C30 -65.64(18)
C42 Ti1 C29 C30 -111.73(16)
C27 Ti1 C29 C30 78.24(15)
C28 C29 C30 C31 1.2(3)
Ti1 C29 C30 C31 -66.20(17)
C28 C29 C30 Ti1 67.44(16)
N1 Ti1 C30 C31 -31.68(14)
N2 Ti1 C30 C31 89.99(16)
C29 Ti1 C30 C31 115.11(19)
C45 Ti1 C30 C31 -129.24(15)
C44 Ti1 C30 C31 -163.81(14)
C43 Ti1 C30 C31 -174.31(13)
C28 Ti1 C30 C31 77.40(14)
C46 Ti1 C30 C31 -112.75(14)
C42 Ti1 C30 C31 -138.95(13)
C27 Ti1 C30 C31 36.74(13)
N1 Ti1 C30 C29 -146.79(14)
N2 Ti1 C30 C29 -25.12(18)
C45 Ti1 C30 C29 115.65(15)
C44 Ti1 C30 C29 81.08(15)
C43 Ti1 C30 C29 70.58(15)
C28 Ti1 C30 C29 -37.71(13)
C31 Ti1 C30 C29 -115.11(19)
C46 Ti1 C30 C29 132.14(14)
C42 Ti1 C30 C29 105.94(16)
C27 Ti1 C30 C29 -78.37(14)
C29 C30 C31 C27 -0.4(3)
Ti1 C30 C31 C27 -65.13(17)
C29 C30 C31 Ti1 64.68(17)
C28 C27 C31 C30 -0.5(3)
C32 C27 C31 C30 179.7(2)
Ti1 C27 C31 C30 63.78(17)
C28 C27 C31 Ti1 -64.28(16)
C32 C27 C31 Ti1 115.9(2)
N1 Ti1 C31 C30 148.53(14)
N2 Ti1 C31 C30 -116.21(14)
C29 Ti1 C31 C30 -37.99(13)
C45 Ti1 C31 C30 51.51(15)
C44 Ti1 C31 C30 18.14(16)
C43 Ti1 C31 C30 10.4(2)
C28 Ti1 C31 C30 -79.22(14)
C46 Ti1 C31 C30 83.27(15)
C42 Ti1 C31 C30 87.5(2)
C27 Ti1 C31 C30 -116.82(19)
N1 Ti1 C31 C27 -94.65(13)
N2 Ti1 C31 C27 0.61(16)
C29 Ti1 C31 C27 78.83(13)
C45 Ti1 C31 C27 168.33(13)
C30 Ti1 C31 C27 116.82(19)
C44 Ti1 C31 C27 134.96(13)
C43 Ti1 C31 C27 127.17(17)
C28 Ti1 C31 C27 37.60(12)
C46 Ti1 C31 C27 -159.91(12)
C42 Ti1 C31 C27 -155.66(14)
C28 C27 C32 C37 -146.1(2)
C31 C27 C32 C37 33.7(3)
Ti1 C27 C32 C37 123.61(17)
C28 C27 C32 C33 -23.5(3)
C31 C27 C32 C33 156.3(2)
Ti1 C27 C32 C33 -113.84(18)
C27 C32 C33 C40 174.6(2)
C37 C32 C33 C40 -60.1(2)
C27 C32 C33 C34 -66.0(3)
C37 C32 C33 C34 59.3(2)
C40 C33 C34 C35 59.8(2)
C32 C33 C34 C35 -60.2(2)
C33 C34 C35 C41 -60.3(2)
C33 C34 C35 C36 59.5(2)
C34 C35 C36 C37 -59.6(2)
C41 C35 C36 C37 60.1(3)
C27 C32 C37 C38 -174.28(17)
C33 C32 C37 C38 60.8(2)
C27 C32 C37 C36 65.2(2)
C33 C32 C37 C36 -59.7(2)
C35 C36 C37 C38 -60.0(3)
C35 C36 C37 C32 60.4(2)
C32 C37 C38 C39 -61.4(2)
C36 C37 C38 C39 59.7(3)
C37 C38 C39 C40 60.0(3)
C37 C38 C39 C41 -59.1(3)
C41 C39 C40 C33 60.3(2)
C38 C39 C40 C33 -59.4(2)
C34 C33 C40 C39 -60.0(2)
C32 C33 C40 C39 60.5(2)
C34 C35 C41 C39 60.3(2)
C36 C35 C41 C39 -59.5(3)
C40 C39 C41 C35 -60.1(2)
C38 C39 C41 C35 58.9(3)
N1 Ti1 C42 C46 -64.78(13)
N2 Ti1 C42 C46 -166.77(13)
C29 Ti1 C42 C46 98.79(15)
C45 Ti1 C42 C46 36.63(13)
C30 Ti1 C42 C46 48.09(18)
C44 Ti1 C42 C46 78.04(14)
C43 Ti1 C42 C46 114.72(18)
C28 Ti1 C42 C46 151.37(14)
C31 Ti1 C42 C46 -6.6(2)
C27 Ti1 C42 C46 -117.2(3)
N1 Ti1 C42 C43 -179.49(14)
N2 Ti1 C42 C43 78.51(14)
C29 Ti1 C42 C43 -15.92(18)
C45 Ti1 C42 C43 -78.09(14)
C30 Ti1 C42 C43 -66.63(18)
C44 Ti1 C42 C43 -36.67(14)
C28 Ti1 C42 C43 36.7(2)
C31 Ti1 C42 C43 -121.36(18)
C46 Ti1 C42 C43 -114.72(18)
C27 Ti1 C42 C43 128.1(3)
N1 Ti1 C42 C47 59.10(18)
N2 Ti1 C42 C47 -42.90(17)
C29 Ti1 C42 C47 -137.33(16)
C45 Ti1 C42 C47 160.5(2)
C30 Ti1 C42 C47 171.96(15)
C44 Ti1 C42 C47 -158.1(2)
C43 Ti1 C42 C47 -121.4(2)
C28 Ti1 C42 C47 -84.7(2)
C31 Ti1 C42 C47 117.2(2)
C46 Ti1 C42 C47 123.9(2)
C27 Ti1 C42 C47 6.7(4)
C46 C42 C43 C44 -0.7(3)
C47 C42 C43 C44 -178.7(2)
Ti1 C42 C43 C44 64.22(17)
C46 C42 C43 Ti1 -64.88(15)
C47 C42 C43 Ti1 117.0(2)
N1 Ti1 C43 C44 -115.84(15)
N2 Ti1 C43 C44 148.84(15)
C29 Ti1 C43 C44 52.13(15)
C45 Ti1 C43 C44 -37.77(14)
C30 Ti1 C43 C44 18.94(17)
C28 Ti1 C43 C44 83.84(15)
C31 Ti1 C43 C44 12.5(2)
C46 Ti1 C43 C44 -79.08(15)
C42 Ti1 C43 C44 -116.5(2)
C27 Ti1 C43 C44 88.5(2)
N1 Ti1 C43 C42 0.61(16)
N2 Ti1 C43 C42 -94.71(13)
C29 Ti1 C43 C42 168.59(13)
C45 Ti1 C43 C42 78.68(14)
C30 Ti1 C43 C42 135.39(13)
C44 Ti1 C43 C42 116.5(2)
C28 Ti1 C43 C42 -159.71(12)
C31 Ti1 C43 C42 128.94(16)
C46 Ti1 C43 C42 37.38(12)
C27 Ti1 C43 C42 -155.07(15)
C42 C43 C44 C45 -0.4(3)
Ti1 C43 C44 C45 64.91(17)
C42 C43 C44 Ti1 -65.34(16)
N1 Ti1 C44 C43 91.35(17)
N2 Ti1 C44 C43 -31.53(15)
C29 Ti1 C44 C43 -128.39(15)
C45 Ti1 C44 C43 115.2(2)
C30 Ti1 C44 C43 -163.10(15)
C28 Ti1 C44 C43 -111.77(14)
C31 Ti1 C44 C43 -173.14(13)
C46 Ti1 C44 C43 77.44(15)
C42 Ti1 C44 C43 36.91(13)
C27 Ti1 C44 C43 -137.65(14)
N1 Ti1 C44 C45 -23.9(2)
N2 Ti1 C44 C45 -146.74(14)
C29 Ti1 C44 C45 116.39(16)
C30 Ti1 C44 C45 81.69(15)
C43 Ti1 C44 C45 -115.2(2)
C28 Ti1 C44 C45 133.01(14)
C31 Ti1 C44 C45 71.64(16)
C46 Ti1 C44 C45 -37.77(14)
C42 Ti1 C44 C45 -78.30(15)
C27 Ti1 C44 C45 107.14(16)
C43 C44 C45 C46 1.4(3)
Ti1 C44 C45 C46 67.23(16)
C43 C44 C45 Ti1 -65.88(17)
N1 Ti1 C45 C46 47.79(16)
N2 Ti1 C45 C46 -68.45(18)
C29 Ti1 C45 C46 -177.16(16)
C30 Ti1 C45 C46 151.81(16)
C44 Ti1 C45 C46 -114.5(2)
C43 Ti1 C45 C46 -77.23(16)
C28 Ti1 C45 C46 -178.71(14)
C31 Ti1 C45 C46 125.57(15)
C42 Ti1 C45 C46 -36.09(14)
C27 Ti1 C45 C46 134.93(15)
N1 Ti1 C45 C44 162.25(15)
N2 Ti1 C45 C44 46.00(19)
C29 Ti1 C45 C44 -62.71(16)
C30 Ti1 C45 C44 -93.74(15)
C43 Ti1 C45 C44 37.23(14)
C28 Ti1 C45 C44 -64.26(18)
C31 Ti1 C45 C44 -119.97(15)
C46 Ti1 C45 C44 114.5(2)
C42 Ti1 C45 C44 78.37(16)
C27 Ti1 C45 C44 -110.61(16)
C43 C42 C46 C45 1.5(3)
C47 C42 C46 C45 179.5(2)
Ti1 C42 C46 C45 -62.83(16)
C43 C42 C46 Ti1 64.33(15)
C47 C42 C46 Ti1 -117.6(2)
C44 C45 C46 C42 -1.8(3)
Ti1 C45 C46 C42 64.42(16)
C44 C45 C46 Ti1 -66.20(16)
N1 Ti1 C46 C42 111.51(13)
N2 Ti1 C46 C42 14.37(15)
C29 Ti1 C46 C42 -113.47(14)
C45 Ti1 C46 C42 -117.2(2)
C30 Ti1 C46 C42 -147.10(12)
C44 Ti1 C46 C42 -79.07(14)
C43 Ti1 C46 C42 -37.97(12)
C28 Ti1 C46 C42 -113.5(3)
C31 Ti1 C46 C42 176.57(12)
C27 Ti1 C46 C42 153.62(13)
N1 Ti1 C46 C45 -131.32(17)
N2 Ti1 C46 C45 131.54(15)
C29 Ti1 C46 C45 3.7(2)
C30 Ti1 C46 C45 -29.93(17)
C44 Ti1 C46 C45 38.10(15)
C43 Ti1 C46 C45 79.20(16)
C28 Ti1 C46 C45 3.7(4)
C31 Ti1 C46 C45 -66.26(17)
C42 Ti1 C46 C45 117.2(2)
C27 Ti1 C46 C45 -89.2(2)
C46 C42 C47 C52 -144.6(2)
C43 C42 C47 C52 33.1(3)
Ti1 C42 C47 C52 123.14(18)
C46 C42 C47 C48 -21.6(3)
C43 C42 C47 C48 156.1(2)
Ti1 C42 C47 C48 -113.85(18)
C42 C47 C48 C49 174.3(2)
C52 C47 C48 C49 -60.6(2)
C42 C47 C48 C55 -66.5(3)
C52 C47 C48 C55 58.7(2)
C55 C48 C49 C50 -59.7(3)
C47 C48 C49 C50 60.4(3)
C48 C49 C50 C56 60.2(3)
C48 C49 C50 C51 -59.8(3)
C49 C50 C51 C52 59.6(3)
C56 C50 C51 C52 -60.3(3)
C42 C47 C52 C53 66.1(2)
C48 C47 C52 C53 -58.7(2)
C42 C47 C52 C51 -174.20(18)
C48 C47 C52 C51 61.0(2)
C50 C51 C52 C47 -60.8(3)
C50 C51 C52 C53 59.8(3)
C47 C52 C53 C54 60.0(3)
C51 C52 C53 C54 -59.9(3)
C52 C53 C54 C55 -59.9(3)
C52 C53 C54 C56 60.3(3)
C56 C54 C55 C48 -59.9(2)
C53 C54 C55 C48 60.0(2)
C49 C48 C55 C54 59.3(3)
C47 C48 C55 C54 -60.0(3)
C55 C54 C56 C50 59.7(3)
C53 C54 C56 C50 -60.1(3)
C49 C50 C56 C54 -59.5(3)
C51 C50 C56 C54 60.3(3)
C57 C58 C59 C60 132.2(10)
C58 C59 C60 C61 115.7(11)
C59 C60 C61 C62 -149.8(12)
